data_2215197
loop_
_publ_author_name
'Fernandes, Philippe'
'Leech, Charlotte K.'
'Johnston, Andrea'
'Shankland, Kenneth'
'David, William I. F.'
'Shankland, Norman'
'Florence, Alastair J.'

_publ_section_title
;
 (<i>S</i>)-Trichlormethiazide
;
_journal_coeditor_code LH2457
_journal_issue 9
_journal_name_full 'Acta Crystallographica Section E'
_journal_page_first o3685
_journal_page_last o3685
_journal_paper_doi 10.1107/S1600536807034137
_journal_volume 63
_journal_year 2007
_chemical_formula_iupac 'C8 H8 Cl3 N3 O4 S2'
_chemical_formula_moiety 'C8 H8 Cl3 N3 O4 S2'
_chemical_formula_sum 'C8 H8 Cl3 N3 O4 S2'
_chemical_formula_weight 380.64
_chemical_name_common ' Trichlormethiazide'
_chemical_name_systematic
;
6-chloro-3-(dichloromethyl)-3,4-dihydro-2<i>H</i>-1,2,4-benzothiadazine-
7-sulfonamide 1,1-dioxide
;
_space_group_IT_number 19
_symmetry_cell_setting orthorhombic
_symmetry_space_group_name_Hall 'P 2ac 2ab'
_symmetry_space_group_name_H-M 'P 21 21 21'
_atom_sites_solution_hydrogens difmap
_atom_sites_solution_primary direct
_atom_sites_solution_secondary direct
_cell_angle_alpha 90.00
_cell_angle_beta 90.00
_cell_angle_gamma 90.00
_cell_formula_units_Z 4
_cell_length_a 8.7881(2)
_cell_length_b 9.7924(2)
_cell_length_c 15.8527(3)
_cell_measurement_reflns_used 10438
_cell_measurement_temperature 150(2)
_cell_measurement_theta_max 28.5092
_cell_measurement_theta_min 2.4351
_cell_volume 1364.23(5)
_computing_cell_refinement 'CrysAlis RED (Oxford Diffraction, 2006)'
_computing_data_collection 'CrysAlis CCD (Oxford Diffraction, 2006)'
_computing_data_reduction 'CrysAlis RED'
_computing_molecular_graphics 'PLATON (Spek, 2003) and ORTEP-3 (Farrugia, 1997)'
_computing_publication_material 'enCIFer (Allen <i>et al.</i>,  2004) and publCIF (Westrip, 2007)'
_computing_structure_refinement 'SHELXL97 (Sheldrick, 1997)'
_computing_structure_solution 'SHELXS97 (Sheldrick, 1997)'
_diffrn_ambient_temperature 150(2)
_diffrn_detector_area_resol_mean 15.9745
_diffrn_measured_fraction_theta_full 0.997
_diffrn_measured_fraction_theta_max 0.997
_diffrn_measurement_device_type 'Oxford Diffraction Gemini'
_diffrn_measurement_method '\w and \p'
_diffrn_radiation_monochromator graphite
_diffrn_radiation_source 'Enhance (Mo) X-ray Source'
_diffrn_radiation_type MoK\a
_diffrn_radiation_wavelength 0.71073
_diffrn_reflns_av_R_equivalents 0.0296
_diffrn_reflns_av_sigmaI/netI 0.0480
_diffrn_reflns_limit_h_max 11
_diffrn_reflns_limit_h_min -11
_diffrn_reflns_limit_k_max 12
_diffrn_reflns_limit_k_min -12
_diffrn_reflns_limit_l_max 21
_diffrn_reflns_limit_l_min -20
_diffrn_reflns_number 16293
_diffrn_reflns_theta_full 25.00
_diffrn_reflns_theta_max 28.5092
_diffrn_reflns_theta_min 2.4351
_diffrn_standards_number 0
_exptl_absorpt_coefficient_mu 0.992
_exptl_absorpt_correction_T_max 1.00000
_exptl_absorpt_correction_T_min 0.92979
_exptl_absorpt_correction_type multi-scan
_exptl_absorpt_process_details '(CrysAlis RED; Oxford Diffraction, 2006)'
_exptl_crystal_colour Colourless
_exptl_crystal_density_diffrn 1.853
_exptl_crystal_density_method 'not measured'
_exptl_crystal_description Block
_exptl_crystal_F_000 768
_exptl_crystal_size_max 0.18
_exptl_crystal_size_mid 0.09
_exptl_crystal_size_min 0.08
_refine_diff_density_max 1.093
_refine_diff_density_min -0.427
_refine_ls_abs_structure_details 'Flack (1983), 1013 Friedel pairs'
_refine_ls_abs_structure_Flack -0.02(9)
_refine_ls_extinction_method none
_refine_ls_goodness_of_fit_ref 1.060
_refine_ls_hydrogen_treatment mixed
_refine_ls_matrix_type full
_refine_ls_number_parameters 190
_refine_ls_number_reflns 2426
_refine_ls_number_restraints 2
_refine_ls_restrained_S_all 1.059
_refine_ls_R_factor_all 0.0334
_refine_ls_R_factor_gt 0.0318
_refine_ls_shift/su_max 0.000
_refine_ls_shift/su_mean 0.000
_refine_ls_structure_factor_coef Fsqd
_refine_ls_weighting_details 'calc w=1/[\s^2^(Fo^2^)+(0.0406P)^2^+1.852P] where P=(Fo^2^+2Fc^2^)/3'
_refine_ls_weighting_scheme calc
_refine_ls_wR_factor_gt 0.0781
_refine_ls_wR_factor_ref 0.0788
_reflns_number_gt 2345
_reflns_number_total 2426
_reflns_threshold_expression I>2\s(I)
_cod_data_source_file lh2457.cif
_cod_data_source_block I
_cod_depositor_comments
;
The following automatic conversions were performed:
'_symmetry_cell_setting' value 'Orthorhombic' changed to 'orthorhombic'
according to '/home/saulius/struct/CIF-dictionaries/cif_core.dic'
dictionary named 'cif_core.dic' version 2.4.1 from 2010-06-29.

Automatic conversion script
Id: cif_fix_enum 1527 2010-12-29 10:47:43Z saulius 

The following automatic conversions were performed:

'_symmetry_cell_setting' value 'Orthorhombic' changed to
'orthorhombic' according to
/home/saulius/struct/CIF-dictionaries/cif_core.dic dictionary named
'cif_core.dic' version 2.4.1 from 2010-06-29.

Automatic conversion script
Id: cif_fix_values 1715 2011-07-08 13:25:40Z adriana 
;
_cod_database_code 2215197
_cod_database_fobs_code 2215197

loop_
_symmetry_equiv_pos_as_xyz
'x, y, z'
'-x+1/2, -y, z+1/2'
'x+1/2, -y+1/2, -z'
'-x, y+1/2, -z+1/2'

loop_
_atom_site_type_symbol
_atom_site_label
_atom_site_fract_x
_atom_site_fract_y
_atom_site_fract_z
_atom_site_U_iso_or_equiv
_atom_site_adp_type
_atom_site_calc_flag
_atom_site_refinement_flags
_atom_site_occupancy
S S1 0.14654(10) 0.06986(8) 0.09856(5) 0.01639(18) Uani d . 1
Cl Cl1 0.16750(10) 0.70063(8) 0.14482(5) 0.0227(2) Uani d . 1
S S2 0.10072(9) 0.57477(8) -0.04076(5) 0.01492(18) Uani d . 1
Cl Cl3 0.22251(13) -0.16217(10) 0.34050(6) 0.0351(3) Uani d . 1
Cl Cl2 0.46909(11) 0.03493(14) 0.33187(7) 0.0439(3) Uani d . 1
O O3 -0.0121(3) 0.6738(2) -0.02101(14) 0.0219(5) Uani d . 1
O O4 0.0781(3) 0.4843(2) -0.11050(14) 0.0208(5) Uani d . 1
O O2 0.2201(3) 0.0264(2) 0.02376(15) 0.0268(6) Uani d . 1
O O1 -0.0074(3) 0.0296(3) 0.11374(16) 0.0265(6) Uani d . 1
N N3 0.2576(3) 0.6584(3) -0.05901(17) 0.0173(6) Uani d D 1
H H7 0.276(4) 0.716(3) -0.0177(16) 0.021 Uiso d D 1
H H8 0.339(3) 0.608(3) -0.067(2) 0.021 Uiso d D 1
C C6 0.1876(4) 0.3021(3) 0.19017(19) 0.0152(7) Uani d . 1
C C5 0.1573(4) 0.2474(3) 0.1092(2) 0.0154(7) Uani d . 1
C C2 0.1626(4) 0.5259(3) 0.1290(2) 0.0156(7) Uani d . 1
N N1 0.2182(4) 0.2223(3) 0.25852(17) 0.0199(6) Uani d . 1
H H3 0.2533 0.2612 0.3047 0.024 Uiso calc R 1
C C3 0.1318(4) 0.4710(3) 0.0488(2) 0.0147(7) Uani d . 1
C C4 0.1312(4) 0.3306(3) 0.0401(2) 0.0152(6) Uani d . 1
H H2 0.1127 0.2909 -0.0137 0.018 Uiso calc R 1
C C7 0.1953(4) 0.0768(4) 0.25786(19) 0.0180(7) Uani d . 1
H H4 0.0835 0.0595 0.2626 0.022 Uiso calc R 1
N N2 0.2475(4) 0.0172(3) 0.17859(17) 0.0195(6) Uani d . 1
H H5 0.350(5) 0.023(4) 0.174(2) 0.023 Uiso d . 1
C C1 0.1896(4) 0.4449(3) 0.1979(2) 0.0174(7) Uani d . 1
H H1 0.2098 0.4857 0.2511 0.021 Uiso calc R 1
C C8 0.2723(4) 0.0121(4) 0.3342(2) 0.0232(8) Uani d . 1
H H6 0.2325 0.0585 0.3859 0.028 Uiso calc R 1

loop_
_atom_site_aniso_label
_atom_site_aniso_U_11
_atom_site_aniso_U_22
_atom_site_aniso_U_33
_atom_site_aniso_U_12
_atom_site_aniso_U_13
_atom_site_aniso_U_23
S1 0.0245(4) 0.0128(4) 0.0119(4) -0.0004(3) -0.0028(3) -0.0011(3)
Cl1 0.0364(5) 0.0130(4) 0.0188(4) -0.0022(3) 0.0006(4) -0.0032(3)
S2 0.0146(4) 0.0154(4) 0.0147(4) 0.0011(3) -0.0014(3) 0.0012(3)
Cl3 0.0606(7) 0.0201(4) 0.0247(5) -0.0014(4) -0.0097(5) 0.0023(4)
Cl2 0.0219(5) 0.0729(8) 0.0369(6) -0.0006(5) -0.0066(4) 0.0091(5)
O3 0.0193(12) 0.0203(12) 0.0261(13) 0.0043(10) -0.0020(10) 0.0001(10)
O4 0.0275(13) 0.0194(12) 0.0156(12) 0.0013(10) -0.0049(10) 0.0012(10)
O2 0.0429(15) 0.0216(12) 0.0158(12) 0.0063(12) -0.0006(12) -0.0049(10)
O1 0.0265(14) 0.0222(13) 0.0309(14) -0.0077(11) -0.0065(11) 0.0008(11)
N3 0.0178(15) 0.0175(14) 0.0165(14) 0.0002(12) 0.0020(12) 0.0003(12)
C6 0.0165(17) 0.0169(16) 0.0121(15) -0.0005(14) 0.0008(12) 0.0008(13)
C5 0.0173(16) 0.0142(16) 0.0147(16) -0.0031(13) 0.0023(13) 0.0003(13)
C2 0.0146(16) 0.0140(15) 0.0183(16) -0.0022(13) 0.0045(13) -0.0039(13)
N1 0.0323(16) 0.0167(14) 0.0106(13) -0.0011(13) -0.0017(12) -0.0002(11)
C3 0.0141(16) 0.0154(15) 0.0146(16) -0.0013(13) 0.0009(13) 0.0022(13)
C4 0.0167(16) 0.0168(15) 0.0122(14) -0.0005(13) -0.0002(13) -0.0019(14)
C7 0.0223(16) 0.0184(16) 0.0134(15) 0.0004(14) 0.0001(13) -0.0007(14)
N2 0.0241(16) 0.0206(14) 0.0137(14) 0.0017(13) -0.0006(12) 0.0004(11)
C1 0.0204(17) 0.0178(17) 0.0141(15) -0.0013(14) 0.0005(13) -0.0030(14)
C8 0.033(2) 0.0216(17) 0.0151(17) -0.0007(16) -0.0071(16) 0.0023(14)

loop_
_atom_type_symbol
_atom_type_description
_atom_type_scat_dispersion_real
_atom_type_scat_dispersion_imag
_atom_type_scat_source
C C 0.0033 0.0016 'International Tables Vol C Tables 4.2.6.8 and 6.1.1.4'
H H 0.0000 0.0000 'International Tables Vol C Tables 4.2.6.8 and 6.1.1.4'
N N 0.0061 0.0033 'International Tables Vol C Tables 4.2.6.8 and 6.1.1.4'
O O 0.0106 0.0060 'International Tables Vol C Tables 4.2.6.8 and 6.1.1.4'
S S 0.1246 0.1234 'International Tables Vol C Tables 4.2.6.8 and 6.1.1.4'
Cl Cl 0.1484 0.1585 'International Tables Vol C Tables 4.2.6.8 and 6.1.1.4'

loop_
_geom_angle_atom_site_label_1
_geom_angle_atom_site_label_2
_geom_angle_atom_site_label_3
_geom_angle
O2 S1 O1 119.33(17)
O2 S1 N2 107.96(15)
O1 S1 N2 107.23(16)
O2 S1 C5 110.78(15)
O1 S1 C5 108.02(15)
N2 S1 C5 102.10(16)
O3 S2 O4 119.70(14)
O3 S2 N3 106.65(15)
O4 S2 N3 106.95(15)
O3 S2 C3 108.84(15)
O4 S2 C3 106.65(14)
N3 S2 C3 107.51(14)
S2 N3 H7 110(3)
S2 N3 H8 116(3)
H7 N3 H8 109(4)
N1 C6 C1 119.9(3)
N1 C6 C5 122.8(3)
C1 C6 C5 117.3(3)
C4 C5 C6 121.8(3)
C4 C5 S1 119.9(2)
C6 C5 S1 118.3(2)
C1 C2 C3 122.2(3)
C1 C2 Cl1 116.9(2)
C3 C2 Cl1 120.9(3)
C6 N1 C7 122.3(3)
C6 N1 H3 118.9
C7 N1 H3 118.9
C4 C3 C2 118.1(3)
C4 C3 S2 119.4(3)
C2 C3 S2 122.4(2)
C3 C4 C5 120.3(3)
C3 C4 H2 119.8
C5 C4 H2 119.8
N1 C7 N2 111.0(3)
N1 C7 C8 110.1(3)
N2 C7 C8 112.2(3)
N1 C7 H4 107.8
N2 C7 H4 107.8
C8 C7 H4 107.8
C7 N2 S1 111.9(2)
C7 N2 H5 111(2)
S1 N2 H5 117(2)
C2 C1 C6 120.3(3)
C2 C1 H1 119.9
C6 C1 H1 119.9
C7 C8 Cl2 111.7(3)
C7 C8 Cl3 109.7(2)
Cl2 C8 Cl3 111.8(2)
C7 C8 H6 107.8
Cl2 C8 H6 107.8
Cl3 C8 H6 107.8

loop_
_geom_bond_atom_site_label_1
_geom_bond_atom_site_label_2
_geom_bond_distance
S1 O2 1.416(3)
S1 O1 1.429(3)
S1 N2 1.632(3)
S1 C5 1.749(3)
Cl1 C2 1.730(3)
S2 O3 1.422(2)
S2 O4 1.430(2)
S2 N3 1.630(3)
S2 C3 1.767(3)
Cl3 C8 1.765(4)
Cl2 C8 1.744(4)
N3 H7 0.877(10)
N3 H8 0.876(10)
C6 N1 1.362(4)
C6 C1 1.405(5)
C6 C5 1.416(4)
C5 C4 1.385(4)
C2 C1 1.371(5)
C2 C3 1.406(5)
N1 C7 1.439(5)
N1 H3 0.8800
C3 C4 1.382(4)
C4 H2 0.9500
C7 N2 1.460(4)
C7 C8 1.525(5)
C7 H4 1.0000
N2 H5 0.91(4)
C1 H1 0.9500
C8 H6 1.0000

loop_
_geom_hbond_atom_site_label_D
_geom_hbond_atom_site_label_H
_geom_hbond_atom_site_label_A
_geom_hbond_site_symmetry_A
_geom_hbond_distance_DH
_geom_hbond_distance_HA
_geom_hbond_distance_DA
_geom_hbond_angle_DHA
_geom_hbond_publ_flag
N1 H3 N3 2_565 0.8800 2.3000 3.127(4) 156.00 yes
N2 H5 O4 3_555 0.91(4) 2.24(4) 3.099(4) 157(3) yes
N3 H7 O3 3_565 0.88(3) 2.24(3) 2.899(4) 132(3) yes
N3 H8 O1 3_555 0.88(3) 2.05(3) 2.900(4) 164(3) yes

loop_
_cod_related_entry_id
_cod_related_entry_database
_cod_related_entry_code
1 ChemSpider 21108564
